data_1530055
loop_
_publ_author_name
'Harbrecht, B.'

_publ_section_title
;
 3d-metal pairing in the channel structures of Fe2 Ta9 S6 and Co2 Ta9 S6
;
_journal_name_full 'Journal of the Less-Common Metals'
_journal_page_first 125
_journal_page_last 134
_journal_volume 124
_journal_year 1986
_chemical_formula_sum 'Fe2 S6 Ta9'
_chemical_name_systematic 'Fe2 Ta9 S6'
_space_group_IT_number 189
_symmetry_space_group_name_Hall 'P -6 -2'
_symmetry_space_group_name_H-M 'P -6 2 m'
_cell_angle_alpha 90
_cell_angle_beta 90
_cell_angle_gamma 120
_cell_formula_units_Z 2
_cell_length_a 10.266
_cell_length_b 10.266
_cell_length_c 6.583
_cell_volume 600.837
_citation_journal_id_ASTM JCOMAH
_cod_data_source_file Harbrecht_JCOMAH_1986_1326.cif
_cod_data_source_block Fe2S6Ta9
_cod_original_cell_volume 600.8375
_cod_database_code 1530055

loop_
_symmetry_equiv_pos_as_xyz
x,y,z
-x+y,-x,-z
-y,x-y,z
x,y,-z
-x+y,-x,z
-y,x-y,-z
y,x,z
x-y,-y,-z
-x,-x+y,z
y,x,-z
x-y,-y,z
-x,-x+y,-z

loop_
_atom_site_label
_atom_site_type_symbol
_atom_site_fract_x
_atom_site_fract_y
_atom_site_fract_z
_atom_site_occupancy
_atom_site_U_iso_or_equiv
S1 S 0.272 0 0 1 0.0
Ta1 Ta 0.4578 0 0.2463 1 0.0
Ta3 Ta 0.2124 0.7417 0 1 0.0
Fe1 Fe 0.3333 0.6667 0.2812 1 0.0
S2 S 0.274 0 0.5 1 0.0
S3 S 0.7042 0 0.233 1 0.0
Ta2 Ta 0.1888 0.7357 0.5 1 0.0
